data_4113156
loop_
_publ_author_name
'Aaron D. Sadow'
'Isabelle Haller'
'Luca Fadini'
'Antonio Togni'

_publ_section_title
;
 Nickel(II)-Catalyzed Highly Enantioselective Hydrophosphination of
 Methacrylonitrile
;
_journal_name_full 'Journal of the American Chemical Society'
_journal_page_first 14704
_journal_page_last 14705
_journal_paper_doi 10.1021/ja0449574
_journal_volume 126
_journal_year 2004
_chemical_absolute_configuration rm
_chemical_formula_sum 'C44 H57 Cl N2 P Pd'
_chemical_formula_weight 786.73
_chemical_name_systematic
; 
 ? 
;
_space_group_IT_number 19
_symmetry_cell_setting orthorhombic
_symmetry_space_group_name_Hall 'P 2ac 2ab'
_symmetry_space_group_name_H-M 'P 21 21 21'
_atom_sites_solution_hydrogens geom
_atom_sites_solution_primary direct
_atom_sites_solution_secondary difmap
_audit_creation_method SHELXL-97
_cell_angle_alpha 90.00
_cell_angle_beta 90.00
_cell_angle_gamma 90.00
_cell_formula_units_Z 8
_cell_length_a 11.440(2)
_cell_length_b 16.326(3)
_cell_length_c 41.174(8)
_cell_measurement_temperature 273(2)
_cell_volume 7690(2)
_computing_structure_refinement 'SHELXL-97 (Sheldrick, 1997)'
_computing_structure_solution 'SHELXS-97 (Sheldrick, 1990)'
_diffrn_ambient_temperature 273(2)
_diffrn_measured_fraction_theta_full 0.991
_diffrn_measured_fraction_theta_max 0.991
_diffrn_radiation_monochromator graphite
_diffrn_radiation_source 'fine-focus sealed tube'
_diffrn_radiation_type MoK\a
_diffrn_radiation_wavelength 0.71073
_diffrn_reflns_av_R_equivalents 0.1659
_diffrn_reflns_av_sigmaI/netI 0.2274
_diffrn_reflns_limit_h_max 15
_diffrn_reflns_limit_h_min -11
_diffrn_reflns_limit_k_max 21
_diffrn_reflns_limit_k_min -20
_diffrn_reflns_limit_l_max 53
_diffrn_reflns_limit_l_min -53
_diffrn_reflns_number 50377
_diffrn_reflns_theta_full 28.39
_diffrn_reflns_theta_max 28.39
_diffrn_reflns_theta_min 0.99
_exptl_absorpt_coefficient_mu 0.627
_exptl_absorpt_correction_T_max 0.9285
_exptl_absorpt_correction_T_min 0.6338
_exptl_absorpt_correction_type empirical
_exptl_crystal_density_diffrn 1.359
_exptl_crystal_F_000 3304
_exptl_crystal_size_max 0.80
_exptl_crystal_size_mid 0.16
_exptl_crystal_size_min 0.12
_refine_diff_density_max 1.007
_refine_diff_density_min -0.981
_refine_diff_density_rms 0.137
_refine_ls_abs_structure_details 'Flack H D (1983), Acta Cryst. A39, 876-881'
_refine_ls_abs_structure_Flack 0.05(3)
_refine_ls_extinction_method none
_refine_ls_goodness_of_fit_ref 0.983
_refine_ls_hydrogen_treatment mixed
_refine_ls_matrix_type full
_refine_ls_number_parameters 858
_refine_ls_number_reflns 19097
_refine_ls_number_restraints 0
_refine_ls_restrained_S_all 0.983
_refine_ls_R_factor_all 0.1526
_refine_ls_R_factor_gt 0.0900
_refine_ls_shift/su_max 0.001
_refine_ls_shift/su_mean 0.000
_refine_ls_structure_factor_coef Fsqd
_refine_ls_weighting_details 'calc w=1/[\s^2^(Fo^2^)+(0.0219P)^2^+0.0000P] where P=(Fo^2^+2Fc^2^)/3'
_refine_ls_weighting_scheme calc
_refine_ls_wR_factor_gt 0.1237
_refine_ls_wR_factor_ref 0.1431
_reflns_number_gt 11494
_reflns_number_total 19097
_reflns_threshold_expression >2sigma(I)
_cod_data_source_file ja0449574si20041008_034853_3.cif
_cod_data_source_block Compound_S4
_cod_original_cell_volume 7690(3)
_cod_database_code 4113156

loop_
_symmetry_equiv_pos_as_xyz
'x, y, z'
'-x+1/2, -y, z+1/2'
'-x, y+1/2, -z+1/2'
'x+1/2, -y+1/2, -z'

loop_
_atom_site_label
_atom_site_type_symbol
_atom_site_fract_x
_atom_site_fract_y
_atom_site_fract_z
_atom_site_U_iso_or_equiv
_atom_site_adp_type
_atom_site_occupancy
_atom_site_symmetry_multiplicity
_atom_site_calc_flag
_atom_site_refinement_flags
Pd1 Pd -0.89440(5) -0.91405(4) -0.239129(14) 0.01372(13) Uani 1 1 d .
Cl1 Cl -0.68088(19) -0.89833(13) -0.08436(4) 0.0221(5) Uani 1 1 d .
N1 N -0.5441(6) -0.8090(4) -0.02647(16) 0.0188(16) Uani 1 1 d .
N2 N -0.4717(8) -1.1720(5) 0.0352(2) 0.049(3) Uani 1 1 d .
P1 P -0.7542(2) -1.03276(13) -0.02143(5) 0.0158(5) Uani 1 1 d .
C1 C -0.5462(10) -1.1268(5) 0.0370(2) 0.032(3) Uani 1 1 d .
C2 C -0.6446(8) -1.0682(5) 0.04180(17) 0.022(2) Uani 1 1 d .
H2A H -0.6127 -1.0135 0.0377 0.026 Uiso 1 1 calc R
C3 C -0.6758(9) -1.0710(6) 0.07792(18) 0.043(3) Uani 1 1 d .
H3A H -0.6061 -1.0646 0.0906 0.064 Uiso 1 1 calc R
H3B H -0.7117 -1.1226 0.0829 0.064 Uiso 1 1 calc R
H3C H -0.7293 -1.0274 0.0829 0.064 Uiso 1 1 calc R
C4 C -0.7511(7) -1.0766(5) 0.02016(18) 0.023(2) Uani 1 1 d .
H4A H -0.8164 -1.1043 0.0279 0.028 Uiso 1 1 calc R
C13 C -0.4610(8) -0.8091(5) -0.05413(18) 0.026(2) Uani 1 1 d .
H13A H -0.4093 -0.7630 -0.0523 0.039 Uiso 1 1 calc R
H13B H -0.5036 -0.8056 -0.0742 0.039 Uiso 1 1 calc R
H13C H -0.4161 -0.8588 -0.0538 0.039 Uiso 1 1 calc R
C14 C -0.6074(8) -0.7292(4) -0.0282(2) 0.027(2) Uani 1 1 d .
H14A H -0.5519 -0.6851 -0.0283 0.041 Uiso 1 1 calc R
H14B H -0.6580 -0.7238 -0.0098 0.041 Uiso 1 1 calc R
H14C H -0.6532 -0.7273 -0.0478 0.041 Uiso 1 1 calc R
C15 C -0.4790(8) -0.8141(5) 0.00503(19) 0.023(2) Uani 1 1 d .
H15A H -0.4390 -0.7621 0.0093 0.027 Uiso 1 1 calc R
C16 C -0.3908(8) -0.8838(5) 0.00490(19) 0.027(2) Uani 1 1 d .
H16A H -0.3314 -0.8729 -0.0110 0.041 Uiso 1 1 calc R
H16B H -0.4297 -0.9342 -0.0004 0.041 Uiso 1 1 calc R
H16C H -0.3554 -0.8883 0.0260 0.041 Uiso 1 1 calc R
C18 C -0.6654(7) -0.8746(4) 0.02042(18) 0.0144(17) Uiso 1 1 d .
C19 C -0.7587(8) -0.8834(5) 0.04415(19) 0.020(2) Uani 1 1 d .
H19A H -0.8240 -0.9144 0.0388 0.024 Uiso 1 1 calc R
C20 C -0.7537(8) -0.8479(5) 0.07362(19) 0.020(2) Uani 1 1 d .
H20A H -0.8171 -0.8532 0.0876 0.024 Uiso 1 1 calc R
C21 C -0.6546(8) -0.8030(5) 0.08395(19) 0.0185(19) Uani 1 1 d .
C22 C -0.6474(8) -0.7658(5) 0.11528(18) 0.021(2) Uani 1 1 d .
H22A H -0.7098 -0.7705 0.1296 0.025 Uiso 1 1 calc R
C23 C -0.5526(8) -0.7245(5) 0.1241(2) 0.026(2) Uiso 1 1 d .
H23A H -0.5482 -0.7025 0.1450 0.032 Uiso 1 1 calc R
C24 C -0.4606(8) -0.7136(5) 0.1029(2) 0.026(2) Uani 1 1 d .
H24A H -0.3960 -0.6828 0.1092 0.031 Uiso 1 1 calc R
C25 C -0.4643(8) -0.7479(5) 0.07295(19) 0.020(2) Uani 1 1 d .
H25A H -0.4007 -0.7410 0.0591 0.024 Uiso 1 1 calc R
C26 C -0.5594(7) -0.7930(5) 0.06212(18) 0.0141(18) Uani 1 1 d .
C27 C -0.5716(7) -0.8283(5) 0.03056(18) 0.0134(18) Uani 1 1 d .
C28 C -0.9149(7) -1.0343(5) -0.0315(2) 0.019(2) Uani 1 1 d .
C29 C -0.9374(8) -0.9928(5) -0.0644(2) 0.024(2) Uani 1 1 d .
H29A H -0.8959 -1.0222 -0.0814 0.029 Uiso 1 1 calc R
H29B H -0.9081 -0.9371 -0.0639 0.029 Uiso 1 1 calc R
C30 C -0.9799(7) -0.9796(5) -0.00655(18) 0.0181(19) Uani 1 1 d .
H30A H -0.9671 -1.0008 0.0152 0.022 Uiso 1 1 calc R
H30B H -0.9485 -0.9244 -0.0074 0.022 Uiso 1 1 calc R
C31 C -0.9707(8) -1.1202(4) -0.0304(2) 0.020(2) Uani 1 1 d .
H31A H -0.9338 -1.1553 -0.0464 0.024 Uiso 1 1 calc R
H31B H -0.9584 -1.1442 -0.0091 0.024 Uiso 1 1 calc R
C32 C -1.1317(8) -0.9386(5) -0.04657(18) 0.027(2) Uani 1 1 d .
H32A H -1.1004 -0.8834 -0.0469 0.033 Uiso 1 1 calc R
H32B H -1.2147 -0.9359 -0.0512 0.033 Uiso 1 1 calc R
C33 C -1.1117(8) -0.9772(5) -0.01366(19) 0.025(2) Uani 1 1 d .
H33A H -1.1501 -0.9435 0.0029 0.029 Uiso 1 1 calc R
C34 C -1.1639(9) -1.0632(5) -0.01263(19) 0.029(2) Uani 1 1 d .
H34A H -1.1547 -1.0865 0.0089 0.035 Uiso 1 1 calc R
H34B H -1.2466 -1.0612 -0.0177 0.035 Uiso 1 1 calc R
C35 C -1.1004(8) -1.1145(5) -0.0372(2) 0.025(2) Uani 1 1 d .
H35A H -1.1335 -1.1699 -0.0369 0.030 Uiso 1 1 calc R
C36 C -1.1188(8) -1.0776(6) -0.07140(18) 0.030(2) Uani 1 1 d .
H36A H -1.0800 -1.1113 -0.0875 0.037 Uiso 1 1 calc R
H36B H -1.2016 -1.0761 -0.0765 0.037 Uiso 1 1 calc R
C37 C -1.0693(8) -0.9918(5) -0.0723(2) 0.028(2) Uani 1 1 d .
H37A H -1.0816 -0.9681 -0.0939 0.033 Uiso 1 1 calc R
C38 C -0.6706(8) -1.1103(4) -0.04714(17) 0.0167(18) Uani 1 1 d .
C39 C -0.5403(7) -1.0832(5) -0.0458(2) 0.026(2) Uani 1 1 d .
H39A H -0.5139 -1.0818 -0.0235 0.031 Uiso 1 1 calc R
H39B H -0.5324 -1.0286 -0.0549 0.031 Uiso 1 1 calc R
C40 C -0.7087(8) -1.1111(5) -0.08286(19) 0.025(2) Uani 1 1 d .
H40A H -0.7896 -1.1285 -0.0843 0.030 Uiso 1 1 calc R
H40B H -0.7033 -1.0561 -0.0917 0.030 Uiso 1 1 calc R
C41 C -0.6795(9) -1.1993(4) -0.03371(19) 0.027(2) Uani 1 1 d .
H41A H -0.6539 -1.2006 -0.0113 0.032 Uiso 1 1 calc R
H41B H -0.7602 -1.2176 -0.0345 0.032 Uiso 1 1 calc R
C42 C -0.4640(9) -1.1443(6) -0.0656(2) 0.032(2) Uani 1 1 d .
H42A H -0.3822 -1.1268 -0.0645 0.039 Uiso 1 1 calc R
C43 C -0.4745(9) -1.2304(6) -0.0517(2) 0.037(3) Uani 1 1 d .
H43A H -0.4491 -1.2310 -0.0292 0.044 Uiso 1 1 calc R
H43B H -0.4258 -1.2680 -0.0639 0.044 Uiso 1 1 calc R
C44 C -0.6034(9) -1.2562(5) -0.0540(2) 0.027(2) Uani 1 1 d .
H44A H -0.6110 -1.3120 -0.0455 0.033 Uiso 1 1 calc R
C45 C -0.6434(9) -1.2559(5) -0.0893(2) 0.030(2) Uani 1 1 d .
H45A H -0.7241 -1.2738 -0.0907 0.036 Uiso 1 1 calc R
H45B H -0.5957 -1.2933 -0.1020 0.036 Uiso 1 1 calc R
C46 C -0.6321(9) -1.1690(5) -0.1029(2) 0.027(2) Uani 1 1 d .
H46A H -0.6577 -1.1683 -0.1257 0.033 Uiso 1 1 calc R
C47 C -0.5043(8) -1.1432(6) -0.1009(2) 0.032(2) Uani 1 1 d .
H47A H -0.4566 -1.1803 -0.1136 0.038 Uiso 1 1 calc R
H47B H -0.4952 -1.0885 -0.1097 0.038 Uiso 1 1 calc R
Pd2 Pd -0.66674(5) -0.90668(4) -0.026058(14) 0.01447(14) Uani 1 1 d .
P1A P -0.96886(19) -0.92387(13) -0.29093(5) 0.0156(5) Uani 1 1 d .
Cl2 Cl -1.0119(2) -0.79819(13) -0.22396(5) 0.0212(5) Uani 1 1 d .
N1A N -0.7977(6) -0.8978(4) -0.19509(14) 0.0159(15) Uani 1 1 d .
N2A N -0.6472(7) -0.8792(5) -0.35439(19) 0.038(2) Uani 1 1 d .
C1A C -0.6939(8) -0.9263(6) -0.3386(2) 0.028(2) Uani 1 1 d .
C2A C -0.7522(8) -0.9905(5) -0.3186(2) 0.020(2) Uani 1 1 d .
H2AA H -0.7265 -0.9838 -0.2961 0.023 Uiso 1 1 calc R
C3A C -0.7020(8) -1.0718(5) -0.3315(2) 0.038(3) Uani 1 1 d .
H3AA H -0.6183 -1.0706 -0.3301 0.057 Uiso 1 1 calc R
H3AB H -0.7249 -1.0790 -0.3537 0.057 Uiso 1 1 calc R
H3AC H -0.7316 -1.1164 -0.3187 0.057 Uiso 1 1 calc R
C4A C -0.8843(8) -0.9898(4) -0.31904(18) 0.0150(18) Uiso 1 1 d .
H4AA H -0.9239 -1.0231 -0.3337 0.018 Uiso 1 1 calc R
C13A C -0.8500(8) -0.9484(5) -0.16794(18) 0.025(2) Uani 1 1 d .
H13D H -0.8060 -0.9399 -0.1484 0.038 Uiso 1 1 calc R
H13E H -0.8475 -1.0054 -0.1737 0.038 Uiso 1 1 calc R
H13F H -0.9297 -0.9321 -0.1645 0.038 Uiso 1 1 calc R
C14A C -0.7856(8) -0.8139(5) -0.18173(19) 0.021(2) Uani 1 1 d .
H14D H -0.7407 -0.8158 -0.1620 0.031 Uiso 1 1 calc R
H14E H -0.8616 -0.7919 -0.1772 0.031 Uiso 1 1 calc R
H14F H -0.7465 -0.7797 -0.1973 0.031 Uiso 1 1 calc R
C15A C -0.6807(7) -0.9314(4) -0.20356(19) 0.020(2) Uani 1 1 d .
H15B H -0.6355 -0.9393 -0.1836 0.024 Uiso 1 1 calc R
C16A C -0.6139(8) -0.8747(5) -0.22593(19) 0.029(2) Uani 1 1 d .
H16D H -0.5399 -0.8989 -0.2313 0.043 Uiso 1 1 calc R
H16E H -0.6014 -0.8232 -0.2153 0.043 Uiso 1 1 calc R
H16F H -0.6581 -0.8661 -0.2455 0.043 Uiso 1 1 calc R
C18A C -0.7969(7) -1.0155(5) -0.2393(2) 0.0160(18) Uani 1 1 d .
C19A C -0.8209(7) -1.0946(5) -0.25379(17) 0.0200(18) Uani 1 1 d .
H19B H -0.8868 -1.1004 -0.2668 0.024 Uiso 1 1 calc R
C20A C -0.7520(7) -1.1599(5) -0.24912(17) 0.0148(18) Uiso 1 1 d .
H20B H -0.7710 -1.2087 -0.2595 0.018 Uiso 1 1 calc R
C21A C -0.6518(8) -1.1578(5) -0.22914(18) 0.021(2) Uani 1 1 d .
C22A C -0.5827(8) -1.2256(5) -0.2228(2) 0.027(2) Uani 1 1 d .
H22B H -0.5992 -1.2751 -0.2331 0.033 Uiso 1 1 calc R
C23A C -0.4897(10) -1.2208(6) -0.2016(2) 0.042(3) Uani 1 1 d .
H23B H -0.4439 -1.2669 -0.1977 0.051 Uiso 1 1 calc R
C24A C -0.4638(9) -1.1481(6) -0.1858(2) 0.035(3) Uani 1 1 d .
H24B H -0.4013 -1.1453 -0.1714 0.042 Uiso 1 1 calc R
C25A C -0.5314(7) -1.0798(6) -0.19175(18) 0.023(2) Uani 1 1 d .
H25B H -0.5128 -1.0314 -0.1810 0.028 Uiso 1 1 calc R
C26A C -0.6279(7) -1.0798(6) -0.21333(19) 0.028(2) Uani 1 1 d .
C27A C -0.7018(7) -1.0130(5) -0.21907(19) 0.0137(18) Uiso 1 1 d .
C28A C -1.1202(7) -0.9697(5) -0.29194(18) 0.0156(18) Uani 1 1 d .
C29A C -1.1773(8) -0.9702(5) -0.32560(18) 0.021(2) Uani 1 1 d .
H29C H -1.1293 -1.0009 -0.3407 0.026 Uiso 1 1 calc R
H29D H -1.1847 -0.9146 -0.3336 0.026 Uiso 1 1 calc R
C30A C -1.1989(7) -0.9255(5) -0.26729(18) 0.020(2) Uani 1 1 d .
H30C H -1.1628 -0.9277 -0.2460 0.024 Uiso 1 1 calc R
H30D H -1.2065 -0.8684 -0.2734 0.024 Uiso 1 1 calc R
C31A C -1.1120(8) -1.0601(5) -0.27983(19) 0.022(2) Uani 1 1 d .
H31C H -1.0634 -1.0915 -0.2946 0.026 Uiso 1 1 calc R
H31D H -1.0755 -1.0613 -0.2586 0.026 Uiso 1 1 calc R
C32A C -1.2322(8) -1.0990(6) -0.2778(2) 0.031(2) Uani 1 1 d .
H32C H -1.2244 -1.1559 -0.2705 0.037 Uiso 1 1 calc R
C33A C -1.2879(8) -1.0975(5) -0.31139(19) 0.027(2) Uani 1 1 d .
H33B H -1.2402 -1.1284 -0.3265 0.032 Uiso 1 1 calc R
H33C H -1.3647 -1.1227 -0.3105 0.032 Uiso 1 1 calc R
C34A C -1.2988(8) -1.0098(5) -0.3229(2) 0.027(2) Uani 1 1 d .
H34C H -1.3365 -1.0091 -0.3442 0.033 Uiso 1 1 calc R
C35A C -1.3732(8) -0.9619(5) -0.29903(19) 0.023(2) Uani 1 1 d .
H35B H -1.3803 -0.9056 -0.3063 0.028 Uiso 1 1 calc R
H35C H -1.4510 -0.9855 -0.2981 0.028 Uiso 1 1 calc R
C36A C -1.3186(8) -0.9639(5) -0.26562(19) 0.026(2) Uani 1 1 d .
H36C H -1.3675 -0.9328 -0.2505 0.031 Uiso 1 1 calc R
C37A C -1.3085(8) -1.0519(5) -0.25388(19) 0.026(2) Uani 1 1 d .
H37B H -1.3855 -1.0768 -0.2527 0.031 Uiso 1 1 calc R
H37C H -1.2738 -1.0533 -0.2324 0.031 Uiso 1 1 calc R
C38A C -0.9676(7) -0.8204(5) -0.31209(17) 0.0128(18) Uani 1 1 d .
C39A C -0.9557(8) -0.8277(4) -0.34945(17) 0.0155(19) Uani 1 1 d .
H39C H -0.8865 -0.8594 -0.3547 0.019 Uiso 1 1 calc R
H39D H -1.0231 -0.8565 -0.3581 0.019 Uiso 1 1 calc R
C40A C -0.8609(7) -0.7740(5) -0.29961(18) 0.020(2) Uani 1 1 d .
H40C H -0.7912 -0.8062 -0.3038 0.024 Uiso 1 1 calc R
H40D H -0.8677 -0.7668 -0.2763 0.024 Uiso 1 1 calc R
C41A C -1.0770(7) -0.7684(5) -0.30512(18) 0.0167(19) Uani 1 1 d .
H41C H -1.1456 -0.7958 -0.3137 0.020 Uiso 1 1 calc R
H41D H -1.0869 -0.7623 -0.2818 0.020 Uiso 1 1 calc R
C42A C -0.8478(8) -0.6895(5) -0.31582(19) 0.024(2) Uani 1 1 d .
H42B H -0.7782 -0.6617 -0.3074 0.028 Uiso 1 1 calc R
C43A C -0.9589(8) -0.6393(5) -0.3072(2) 0.026(2) Uani 1 1 d .
H43C H -0.9656 -0.6335 -0.2839 0.031 Uiso 1 1 calc R
H43D H -0.9540 -0.5851 -0.3167 0.031 Uiso 1 1 calc R
C44A C -1.0654(8) -0.6847(5) -0.32063(18) 0.021(2) Uani 1 1 d .
H44B H -1.1358 -0.6527 -0.3158 0.025 Uiso 1 1 calc R
C45A C -1.0537(9) -0.6934(5) -0.35786(18) 0.025(2) Uani 1 1 d .
H45C H -1.1223 -0.7203 -0.3666 0.030 Uiso 1 1 calc R
H45D H -1.0475 -0.6396 -0.3677 0.030 Uiso 1 1 calc R
C46A C -0.9468(8) -0.7427(5) -0.36549(19) 0.022(2) Uani 1 1 d .
H46B H -0.9394 -0.7490 -0.3891 0.026 Uiso 1 1 calc R
C47A C -0.8382(8) -0.6990(5) -0.35203(19) 0.026(2) Uani 1 1 d .
H47C H -0.7689 -0.7306 -0.3573 0.032 Uiso 1 1 calc R
H47D H -0.8308 -0.6455 -0.3621 0.032 Uiso 1 1 calc R
C100 C -0.5777(11) -0.6178(6) -0.1062(3) 0.049(4) Uani 1 1 d .
H10A H -0.5282 -0.6584 -0.1141 0.058 Uiso 1 1 calc R
C102 C -0.5339(10) -0.5431(7) -0.0971(2) 0.044(3) Uani 1 1 d .
H10B H -0.4548 -0.5318 -0.0997 0.053 Uiso 1 1 calc R
C103 C -0.6065(14) -0.4858(7) -0.0843(2) 0.055(4) Uani 1 1 d .
H10C H -0.5757 -0.4363 -0.0772 0.066 Uiso 1 1 calc R
C104 C -0.7224(15) -0.4992(9) -0.0819(3) 0.069(4) Uani 1 1 d .
H10D H -0.7713 -0.4586 -0.0737 0.083 Uiso 1 1 calc R
C105 C -0.7689(12) -0.5745(10) -0.0916(3) 0.074(4) Uani 1 1 d .
H10E H -0.8485 -0.5853 -0.0899 0.088 Uiso 1 1 calc R
C106 C -0.6933(12) -0.6316(7) -0.1036(2) 0.051(4) Uani 1 1 d .
H10F H -0.7228 -0.6820 -0.1102 0.061 Uiso 1 1 calc R
C107 C -0.3078(11) -0.9520(6) -0.1442(3) 0.048(3) Uani 1 1 d .
H10G H -0.2815 -1.0007 -0.1351 0.058 Uiso 1 1 calc R
C108 C -0.4059(10) -0.9158(7) -0.1317(2) 0.046(3) Uani 1 1 d .
H10H H -0.4458 -0.9387 -0.1142 0.056 Uiso 1 1 calc R
C109 C -0.4428(9) -0.8446(6) -0.1459(2) 0.041(3) Uani 1 1 d .
H10I H -0.5093 -0.8185 -0.1381 0.050 Uiso 1 1 calc R
C110 C -0.3835(11) -0.8113(6) -0.1715(2) 0.046(3) Uani 1 1 d .
H11A H -0.4100 -0.7630 -0.1810 0.056 Uiso 1 1 calc R
C111 C -0.2858(10) -0.8485(7) -0.1832(2) 0.046(3) Uani 1 1 d .
H11B H -0.2451 -0.8257 -0.2005 0.055 Uiso 1 1 calc R
C112 C -0.2478(9) -0.9195(8) -0.1693(3) 0.049(3) Uani 1 1 d .
H11C H -0.1811 -0.9454 -0.1771 0.059 Uiso 1 1 calc R

loop_
_atom_site_aniso_label
_atom_site_aniso_U_11
_atom_site_aniso_U_22
_atom_site_aniso_U_33
_atom_site_aniso_U_23
_atom_site_aniso_U_13
_atom_site_aniso_U_12
Pd1 0.0146(3) 0.0165(3) 0.0101(3) -0.0017(3) -0.0014(3) 0.0028(3)
Cl1 0.0233(12) 0.0272(12) 0.0159(10) 0.0005(9) -0.0021(9) -0.0035(10)
N1 0.019(4) 0.024(4) 0.013(4) -0.005(3) -0.001(3) -0.006(3)
N2 0.050(7) 0.044(6) 0.053(6) -0.020(5) -0.016(5) 0.029(5)
P1 0.0175(12) 0.0207(11) 0.0092(11) -0.0029(9) -0.0030(10) 0.0025(9)
C1 0.046(7) 0.024(5) 0.026(6) 0.006(4) -0.007(5) 0.002(5)
C2 0.036(6) 0.017(5) 0.012(4) -0.001(3) -0.004(4) -0.001(4)
C3 0.051(7) 0.060(7) 0.018(5) 0.014(5) 0.000(5) 0.014(6)
C4 0.022(5) 0.029(5) 0.017(5) 0.007(4) -0.005(4) -0.009(4)
C13 0.030(6) 0.038(6) 0.009(4) -0.005(4) -0.001(4) -0.012(5)
C14 0.040(6) 0.018(4) 0.024(5) 0.004(4) -0.004(5) 0.001(4)
C15 0.022(5) 0.025(5) 0.021(5) -0.009(4) 0.003(4) -0.009(4)
C16 0.010(4) 0.046(6) 0.027(5) -0.001(4) 0.000(4) 0.010(4)
C19 0.023(5) 0.015(4) 0.022(5) 0.004(4) 0.005(4) -0.004(4)
C20 0.015(5) 0.030(5) 0.016(5) 0.002(4) 0.004(4) 0.004(4)
C21 0.024(5) 0.014(4) 0.018(5) 0.001(4) -0.006(4) -0.005(4)
C22 0.021(5) 0.025(5) 0.016(5) -0.002(4) 0.008(4) 0.002(4)
C24 0.020(5) 0.023(5) 0.035(6) 0.000(4) -0.013(4) -0.010(4)
C25 0.020(5) 0.027(5) 0.012(5) 0.000(4) -0.002(4) -0.007(4)
C26 0.018(5) 0.021(4) 0.004(4) -0.003(3) -0.004(3) 0.003(4)
C27 0.008(4) 0.021(4) 0.011(4) 0.001(4) -0.004(3) 0.009(3)
C28 0.012(5) 0.023(4) 0.022(5) -0.007(4) 0.003(4) -0.004(4)
C29 0.024(6) 0.028(5) 0.020(5) 0.004(4) 0.000(4) 0.005(4)
C30 0.015(5) 0.028(5) 0.011(4) -0.006(4) -0.004(4) 0.006(4)
C31 0.025(5) 0.024(5) 0.012(5) -0.005(4) 0.004(4) -0.004(4)
C32 0.022(6) 0.038(6) 0.023(5) -0.011(4) -0.005(4) 0.004(4)
C33 0.015(5) 0.039(5) 0.019(5) -0.011(4) 0.000(4) 0.013(4)
C34 0.028(6) 0.033(5) 0.025(5) -0.004(4) 0.001(5) -0.005(5)
C35 0.011(5) 0.023(5) 0.042(6) -0.013(4) -0.006(4) -0.007(4)
C36 0.018(5) 0.049(6) 0.025(5) -0.023(5) 0.003(4) -0.008(5)
C37 0.025(6) 0.038(6) 0.019(5) 0.004(4) 0.003(4) -0.004(4)
C38 0.022(5) 0.016(4) 0.013(4) 0.002(3) 0.008(4) 0.002(4)
C39 0.025(5) 0.016(4) 0.037(5) 0.005(4) 0.001(4) 0.001(4)
C40 0.026(5) 0.017(5) 0.031(5) -0.003(4) 0.006(4) -0.001(4)
C41 0.050(7) 0.006(4) 0.024(5) -0.002(3) 0.003(5) 0.006(4)
C42 0.022(6) 0.041(6) 0.034(6) 0.003(5) 0.013(5) 0.001(5)
C43 0.049(8) 0.040(6) 0.021(5) -0.001(5) 0.012(5) 0.022(5)
C44 0.036(6) 0.019(4) 0.026(5) 0.010(4) 0.011(5) 0.006(5)
C45 0.038(7) 0.022(5) 0.031(6) 0.002(4) 0.005(5) 0.000(4)
C46 0.041(7) 0.022(5) 0.019(5) 0.005(4) -0.002(5) -0.001(4)
C47 0.028(6) 0.035(6) 0.031(6) -0.007(5) 0.008(5) -0.002(5)
Pd2 0.0156(3) 0.0172(3) 0.0106(3) -0.0010(3) 0.0005(3) -0.0012(3)
P1A 0.0153(12) 0.0194(12) 0.0122(11) -0.0046(9) -0.0001(9) 0.0006(10)
Cl2 0.0229(13) 0.0227(11) 0.0180(11) -0.0055(9) -0.0026(10) 0.0072(9)
N1A 0.019(4) 0.009(3) 0.020(4) -0.003(3) 0.001(3) -0.003(3)
N2A 0.032(6) 0.042(5) 0.040(5) 0.000(4) 0.011(4) 0.000(4)
C1A 0.028(6) 0.034(6) 0.022(5) -0.015(4) 0.009(4) 0.010(5)
C2A 0.020(5) 0.027(5) 0.012(4) -0.010(4) -0.003(4) 0.013(4)
C3A 0.044(7) 0.043(7) 0.027(5) 0.008(5) 0.011(5) 0.013(5)
C13A 0.032(6) 0.029(5) 0.015(5) 0.004(4) -0.009(4) 0.003(4)
C14A 0.023(5) 0.017(4) 0.023(5) -0.011(4) -0.010(4) 0.008(4)
C15A 0.012(5) 0.021(5) 0.027(5) -0.002(4) -0.003(4) -0.004(4)
C16A 0.018(5) 0.040(5) 0.028(5) -0.008(4) -0.002(5) -0.009(4)
C18A 0.012(4) 0.022(4) 0.014(4) 0.004(4) 0.003(4) 0.008(3)
C19A 0.015(4) 0.030(5) 0.016(4) 0.004(4) -0.005(3) -0.011(4)
C21A 0.025(6) 0.030(5) 0.008(4) 0.009(4) 0.001(4) 0.005(4)
C22A 0.019(6) 0.029(5) 0.033(6) 0.008(4) 0.006(4) 0.010(4)
C23A 0.052(8) 0.049(7) 0.026(6) 0.019(5) -0.018(6) 0.011(6)
C24A 0.028(6) 0.053(7) 0.023(6) 0.005(5) 0.006(5) 0.007(5)
C25A 0.014(5) 0.040(6) 0.016(4) -0.002(4) -0.001(4) 0.000(5)
C26A 0.016(5) 0.043(6) 0.023(5) 0.012(5) -0.001(4) 0.005(5)
C28A 0.010(4) 0.024(4) 0.013(4) 0.004(4) 0.003(4) -0.005(4)
C29A 0.029(6) 0.022(4) 0.014(4) 0.003(4) 0.001(4) -0.002(4)
C30A 0.027(5) 0.016(5) 0.017(5) -0.008(4) -0.002(4) 0.007(4)
C31A 0.022(5) 0.022(5) 0.022(5) 0.001(4) -0.008(4) 0.002(4)
C32A 0.035(6) 0.018(5) 0.039(6) 0.012(5) -0.005(5) -0.005(5)
C33A 0.030(5) 0.017(5) 0.033(5) -0.004(4) -0.004(4) -0.013(4)
C34A 0.031(6) 0.028(5) 0.022(5) -0.005(4) -0.017(4) 0.005(4)
C35A 0.017(5) 0.019(4) 0.033(5) 0.003(4) -0.006(4) 0.000(4)
C36A 0.018(5) 0.042(5) 0.018(5) -0.002(4) -0.002(4) 0.001(4)
C37A 0.030(6) 0.029(5) 0.018(5) 0.008(4) -0.003(4) -0.009(4)
C38A 0.012(4) 0.020(4) 0.006(4) -0.005(3) 0.002(3) 0.004(4)
C39A 0.025(5) 0.011(4) 0.010(4) 0.003(3) -0.003(4) -0.004(4)
C40A 0.023(6) 0.026(5) 0.012(4) -0.001(4) -0.005(4) 0.005(4)
C41A 0.016(5) 0.021(4) 0.013(4) 0.000(4) -0.003(4) -0.005(4)
C42A 0.020(5) 0.026(5) 0.025(5) -0.004(4) 0.003(4) -0.006(4)
C43A 0.041(7) 0.021(5) 0.015(5) -0.001(4) -0.001(4) -0.009(4)
C44A 0.023(5) 0.024(5) 0.016(5) -0.003(4) 0.005(4) 0.004(4)
C45A 0.045(7) 0.016(5) 0.014(5) -0.002(4) -0.001(4) -0.005(4)
C46A 0.029(6) 0.027(5) 0.009(5) 0.006(4) 0.002(4) 0.004(4)
C47A 0.020(5) 0.024(5) 0.035(6) 0.007(4) -0.002(5) -0.006(4)
C100 0.066(10) 0.031(6) 0.049(7) 0.007(5) -0.033(7) -0.002(6)
C102 0.044(8) 0.053(7) 0.035(6) 0.018(6) -0.019(6) 0.001(6)
C103 0.092(11) 0.044(7) 0.029(7) -0.011(5) -0.003(8) 0.023(8)
C104 0.089(13) 0.080(11) 0.038(8) 0.006(7) 0.026(8) 0.034(10)
C105 0.063(10) 0.115(13) 0.042(8) 0.042(9) 0.022(7) 0.004(10)
C106 0.065(10) 0.062(8) 0.027(6) 0.014(6) -0.015(6) -0.033(7)
C107 0.055(9) 0.039(7) 0.050(7) -0.002(6) -0.008(7) 0.000(6)
C108 0.056(8) 0.053(7) 0.030(6) -0.013(6) 0.011(6) -0.014(7)
C109 0.029(7) 0.052(7) 0.043(7) -0.028(6) 0.000(5) -0.012(5)
C110 0.059(9) 0.043(6) 0.037(7) 0.000(5) -0.018(6) -0.026(6)
C111 0.046(8) 0.069(9) 0.022(6) -0.012(6) 0.015(6) -0.025(7)
C112 0.031(6) 0.062(8) 0.055(7) -0.031(7) 0.010(6) -0.016(7)

loop_
_atom_type_symbol
_atom_type_description
_atom_type_scat_dispersion_real
_atom_type_scat_dispersion_imag
_atom_type_scat_source
C C 0.0033 0.0016 'International Tables Vol C Tables 4.2.6.8 and 6.1.1.4'
H H 0.0000 0.0000 'International Tables Vol C Tables 4.2.6.8 and 6.1.1.4'
N N 0.0061 0.0033 'International Tables Vol C Tables 4.2.6.8 and 6.1.1.4'
P P 0.1023 0.0942 'International Tables Vol C Tables 4.2.6.8 and 6.1.1.4'
Cl Cl 0.1484 0.1585 'International Tables Vol C Tables 4.2.6.8 and 6.1.1.4'
Pd Pd -0.9988 1.0072 'International Tables Vol C Tables 4.2.6.8 and 6.1.1.4'

loop_
_geom_angle_atom_site_label_1
_geom_angle_atom_site_label_2
_geom_angle_atom_site_label_3
_geom_angle
C18A Pd1 N1A 79.5(3)
C18A Pd1 P1A 98.3(2)
N1A Pd1 P1A 169.94(18)
C18A Pd1 Cl2 165.1(2)
N1A Pd1 Cl2 88.37(18)
P1A Pd1 Cl2 95.08(8)
C13 N1 C14 105.9(6)
C13 N1 C15 110.3(6)
C14 N1 C15 109.4(6)
C13 N1 Pd2 115.4(5)
C14 N1 Pd2 109.6(5)
C15 N1 Pd2 106.2(5)
C4 P1 C28 102.6(4)
C4 P1 C38 104.3(4)
C28 P1 C38 111.0(4)
C4 P1 Pd2 114.4(3)
C28 P1 Pd2 114.7(3)
C38 P1 Pd2 109.3(3)
N2 C1 C2 176.2(10)
C1 C2 C4 118.1(7)
C1 C2 C3 106.6(7)
C4 C2 C3 112.4(8)
C1 C2 H2A 106.3
C4 C2 H2A 106.3
C3 C2 H2A 106.3
C2 C3 H3A 109.5
C2 C3 H3B 109.5
H3A C3 H3B 109.5
C2 C3 H3C 109.5
H3A C3 H3C 109.5
H3B C3 H3C 109.5
C2 C4 P1 121.5(6)
C2 C4 H4A 119.2
P1 C4 H4A 119.2
N1 C13 H13A 109.5
N1 C13 H13B 109.5
H13A C13 H13B 109.5
N1 C13 H13C 109.5
H13A C13 H13C 109.5
H13B C13 H13C 109.5
N1 C14 H14A 109.5
N1 C14 H14B 109.5
H14A C14 H14B 109.5
N1 C14 H14C 109.5
H14A C14 H14C 109.5
H14B C14 H14C 109.5
N1 C15 C27 105.3(7)
N1 C15 C16 111.6(7)
C27 C15 C16 110.7(7)
N1 C15 H15A 109.7
C27 C15 H15A 109.7
C16 C15 H15A 109.7
C15 C16 H16A 109.5
C15 C16 H16B 109.5
H16A C16 H16B 109.5
C15 C16 H16C 109.5
H16A C16 H16C 109.5
H16B C16 H16C 109.5
C27 C18 C19 115.0(7)
C27 C18 Pd2 116.3(6)
C19 C18 Pd2 128.1(6)
C20 C19 C18 122.2(8)
C20 C19 H19A 118.9
C18 C19 H19A 118.9
C19 C20 C21 121.9(8)
C19 C20 H20A 119.0
C21 C20 H20A 119.0
C20 C21 C26 118.9(7)
C20 C21 C22 122.6(8)
C26 C21 C22 118.6(7)
C23 C22 C21 120.7(8)
C23 C22 H22A 119.6
C21 C22 H22A 119.6
C22 C23 C24 120.9(8)
C22 C23 H23A 119.5
C24 C23 H23A 119.5
C25 C24 C23 120.0(8)
C25 C24 H24A 120.0
C23 C24 H24A 120.0
C24 C25 C26 122.4(8)
C24 C25 H25A 118.8
C26 C25 H25A 118.8
C25 C26 C21 117.3(7)
C25 C26 C27 125.6(8)
C21 C26 C27 117.0(7)
C18 C27 C26 125.0(8)
C18 C27 C15 114.8(7)
C26 C27 C15 120.2(7)
C29 C28 C31 111.0(7)
C29 C28 C30 104.5(7)
C31 C28 C30 107.7(7)
C29 C28 P1 110.6(6)
C31 C28 P1 114.1(6)
C30 C28 P1 108.2(5)
C28 C29 C37 110.7(7)
C28 C29 H29A 109.5
C37 C29 H29A 109.5
C28 C29 H29B 109.5
C37 C29 H29B 109.5
H29A C29 H29B 108.1
C33 C30 C28 111.0(6)
C33 C30 H30A 109.4
C28 C30 H30A 109.4
C33 C30 H30B 109.4
C28 C30 H30B 109.4
H30A C30 H30B 108.0
C35 C31 C28 110.1(7)
C35 C31 H31A 109.6
C28 C31 H31A 109.6
C35 C31 H31B 109.6
C28 C31 H31B 109.6
H31A C31 H31B 108.2
C33 C32 C37 108.1(7)
C33 C32 H32A 110.1
C37 C32 H32A 110.1
C33 C32 H32B 110.1
C37 C32 H32B 110.1
H32A C32 H32B 108.4
C32 C33 C34 110.4(7)
C32 C33 C30 109.3(7)
C34 C33 C30 110.8(7)
C32 C33 H33A 108.8
C34 C33 H33A 108.8
C30 C33 H33A 108.8
C35 C34 C33 107.8(7)
C35 C34 H34A 110.2
C33 C34 H34A 110.2
C35 C34 H34B 110.2
C33 C34 H34B 110.2
H34A C34 H34B 108.5
C34 C35 C31 112.5(7)
C34 C35 C36 109.3(7)
C31 C35 C36 109.2(8)
C34 C35 H35A 108.6
C31 C35 H35A 108.6
C36 C35 H35A 108.6
C37 C36 C35 109.4(7)
C37 C36 H36A 109.8
C35 C36 H36A 109.8
C37 C36 H36B 109.8
C35 C36 H36B 109.8
H36A C36 H36B 108.2
C36 C37 C32 109.4(7)
C36 C37 C29 110.6(8)
C32 C37 C29 108.3(7)
C36 C37 H37A 109.5
C32 C37 H37A 109.5
C29 C37 H37A 109.5
C40 C38 C39 107.9(6)
C40 C38 C41 108.2(6)
C39 C38 C41 108.4(7)
C40 C38 P1 113.3(6)
C39 C38 P1 105.9(5)
C41 C38 P1 112.9(5)
C38 C39 C42 109.7(7)
C38 C39 H39A 109.7
C42 C39 H39A 109.7
C38 C39 H39B 109.7
C42 C39 H39B 109.7
H39A C39 H39B 108.2
C46 C40 C38 111.1(7)
C46 C40 H40A 109.4
C38 C40 H40A 109.4
C46 C40 H40B 109.4
C38 C40 H40B 109.4
H40A C40 H40B 108.0
C44 C41 C38 109.6(7)
C44 C41 H41A 109.7
C38 C41 H41A 109.7
C44 C41 H41B 109.7
C38 C41 H41B 109.7
H41A C41 H41B 108.2
C43 C42 C47 110.2(8)
C43 C42 C39 110.6(7)
C47 C42 C39 108.7(8)
C43 C42 H42A 109.1
C47 C42 H42A 109.1
C39 C42 H42A 109.1
C42 C43 C44 107.8(8)
C42 C43 H43A 110.2
C44 C43 H43A 110.2
C42 C43 H43B 110.2
C44 C43 H43B 110.2
H43A C43 H43B 108.5
C45 C44 C41 110.5(8)
C45 C44 C43 110.3(8)
C41 C44 C43 110.3(8)
C45 C44 H44A 108.6
C41 C44 H44A 108.6
C43 C44 H44A 108.6
C44 C45 C46 109.1(7)
C44 C45 H45A 109.9
C46 C45 H45A 109.9
C44 C45 H45B 109.9
C46 C45 H45B 109.9
H45A C45 H45B 108.3
C47 C46 C45 108.5(8)
C47 C46 C40 110.4(7)
C45 C46 C40 109.0(7)
C47 C46 H46A 109.7
C45 C46 H46A 109.7
C40 C46 H46A 109.7
C42 C47 C46 109.9(8)
C42 C47 H47A 109.7
C46 C47 H47A 109.7
C42 C47 H47B 109.7
C46 C47 H47B 109.7
H47A C47 H47B 108.2
C18 Pd2 N1 78.7(3)
C18 Pd2 P1 99.2(2)
N1 Pd2 P1 164.01(19)
C18 Pd2 Cl1 161.2(2)
N1 Pd2 Cl1 89.65(19)
P1 Pd2 Cl1 95.98(8)
C4A P1A C28A 103.6(4)
C4A P1A C38A 103.1(3)
C28A P1A C38A 110.5(4)
C4A P1A Pd1 115.2(3)
C28A P1A Pd1 112.8(2)
C38A P1A Pd1 111.1(2)
C14A N1A C15A 110.0(6)
C14A N1A C13A 105.5(6)
C15A N1A C13A 109.2(6)
C14A N1A Pd1 118.5(5)
C15A N1A Pd1 102.8(4)
C13A N1A Pd1 110.7(5)
N2A C1A C2A 177.6(9)
C1A C2A C4A 115.9(7)
C1A C2A C3A 104.4(7)
C4A C2A C3A 112.0(7)
C1A C2A H2AA 108.1
C4A C2A H2AA 108.1
C3A C2A H2AA 108.1
C2A C3A H3AA 109.5
C2A C3A H3AB 109.5
H3AA C3A H3AB 109.5
C2A C3A H3AC 109.5
H3AA C3A H3AC 109.5
H3AB C3A H3AC 109.5
C2A C4A P1A 121.3(6)
C2A C4A H4AA 119.4
P1A C4A H4AA 119.4
N1A C13A H13D 109.5
N1A C13A H13E 109.5
H13D C13A H13E 109.5
N1A C13A H13F 109.5
H13D C13A H13F 109.5
H13E C13A H13F 109.5
N1A C14A H14D 109.5
N1A C14A H14E 109.5
H14D C14A H14E 109.5
N1A C14A H14F 109.5
H14D C14A H14F 109.5
H14E C14A H14F 109.5
N1A C15A C27A 106.4(6)
N1A C15A C16A 111.9(7)
C27A C15A C16A 111.5(7)
N1A C15A H15B 109.0
C27A C15A H15B 109.0
C16A C15A H15B 109.0
C15A C16A H16D 109.5
C15A C16A H16E 109.5
H16D C16A H16E 109.5
C15A C16A H16F 109.5
H16D C16A H16F 109.5
H16E C16A H16F 109.5
C27A C18A C19A 115.2(7)
C27A C18A Pd1 114.6(6)
C19A C18A Pd1 129.4(6)
C20A C19A C18A 122.6(7)
C20A C19A H19B 118.7
C18A C19A H19B 118.7
C19A C20A C21A 122.8(8)
C19A C20A H20B 118.6
C21A C20A H20B 118.6
C22A C21A C20A 123.6(8)
C22A C21A C26A 120.5(8)
C20A C21A C26A 115.8(7)
C23A C22A C21A 120.9(9)
C23A C22A H22B 119.6
C21A C22A H22B 119.6
C22A C23A C24A 120.7(10)
C22A C23A H23B 119.7
C24A C23A H23B 119.7
C25A C24A C23A 119.4(10)
C25A C24A H24B 120.3
C23A C24A H24B 120.3
C24A C25A C26A 123.3(9)
C24A C25A H25B 118.4
C26A C25A H25B 118.4
C27A C26A C25A 125.2(9)
C27A C26A C21A 119.5(8)
C25A C26A C21A 115.2(8)
C18A C27A C26A 124.0(8)
C18A C27A C15A 114.4(7)
C26A C27A C15A 121.6(8)
C29A C28A C30A 110.4(7)
C29A C28A C31A 108.1(6)
C30A C28A C31A 105.5(6)
C29A C28A P1A 114.4(5)
C30A C28A P1A 109.7(5)
C31A C28A P1A 108.3(6)
C28A C29A C34A 108.7(6)
C28A C29A H29C 109.9
C34A C29A H29C 109.9
C28A C29A H29D 109.9
C34A C29A H29D 109.9
H29C C29A H29D 108.3
C36A C30A C28A 111.6(6)
C36A C30A H30C 109.3
C28A C30A H30C 109.3
C36A C30A H30D 109.3
C28A C30A H30D 109.3
H30C C30A H30D 108.0
C32A C31A C28A 111.1(7)
C32A C31A H31C 109.4
C28A C31A H31C 109.4
C32A C31A H31D 109.4
C28A C31A H31D 109.4
H31C C31A H31D 108.0
C31A C32A C37A 110.1(7)
C31A C32A C33A 108.9(7)
C37A C32A C33A 109.8(8)
C31A C32A H32C 109.4
C37A C32A H32C 109.4
C33A C32A H32C 109.4
C34A C33A C32A 109.5(7)
C34A C33A H33B 109.8
C32A C33A H33B 109.8
C34A C33A H33C 109.8
C32A C33A H33C 109.8
H33B C33A H33C 108.2
C33A C34A C35A 109.4(7)
C33A C34A C29A 110.3(7)
C35A C34A C29A 109.8(7)
C33A C34A H34C 109.1
C35A C34A H34C 109.1
C29A C34A H34C 109.1
C36A C35A C34A 110.2(7)
C36A C35A H35B 109.6
C34A C35A H35B 109.6
C36A C35A H35C 109.6
C34A C35A H35C 109.6
H35B C35A H35C 108.1
C30A C36A C35A 109.0(7)
C30A C36A C37A 109.8(7)
C35A C36A C37A 109.9(7)
C30A C36A H36C 109.4
C35A C36A H36C 109.4
C37A C36A H36C 109.4
C36A C37A C32A 108.3(7)
C36A C37A H37B 110.0
C32A C37A H37B 110.0
C36A C37A H37C 110.0
C32A C37A H37C 110.0
H37B C37A H37C 108.4
C40A C38A C41A 108.3(6)
C40A C38A C39A 107.6(6)
C41A C38A C39A 107.4(6)
C40A C38A P1A 107.0(5)
C41A C38A P1A 113.5(5)
C39A C38A P1A 112.8(5)
C46A C39A C38A 111.2(6)
C46A C39A H39C 109.4
C38A C39A H39C 109.4
C46A C39A H39D 109.4
C38A C39A H39D 109.4
H39C C39A H39D 108.0
C38A C40A C42A 112.1(7)
C38A C40A H40C 109.2
C42A C40A H40C 109.2
C38A C40A H40D 109.2
C42A C40A H40D 109.2
H40C C40A H40D 107.9
C44A C41A C38A 110.4(7)
C44A C41A H41C 109.6
C38A C41A H41C 109.6
C44A C41A H41D 109.6
C38A C41A H41D 109.6
H41C C41A H41D 108.1
C47A C42A C40A 110.1(7)
C47A C42A C43A 109.9(7)
C40A C42A C43A 107.1(7)
C47A C42A H42B 109.9
C40A C42A H42B 109.9
C43A C42A H42B 109.9
C44A C43A C42A 108.4(7)
C44A C43A H43C 110.0
C42A C43A H43C 110.0
C44A C43A H43D 110.0
C42A C43A H43D 110.0
H43C C43A H43D 108.4
C41A C44A C43A 110.8(7)
C41A C44A C45A 110.1(7)
C43A C44A C45A 109.4(7)
C41A C44A H44B 108.9
C43A C44A H44B 108.9
C45A C44A H44B 108.9
C46A C45A C44A 109.2(7)
C46A C45A H45C 109.8
C44A C45A H45C 109.8
C46A C45A H45D 109.8
C44A C45A H45D 109.8
H45C C45A H45D 108.3
C45A C46A C47A 109.6(7)
C45A C46A C39A 109.9(7)
C47A C46A C39A 108.5(7)
C45A C46A H46B 109.6
C47A C46A H46B 109.6
C39A C46A H46B 109.6
C42A C47A C46A 110.3(7)
C42A C47A H47C 109.6
C46A C47A H47C 109.6
C42A C47A H47D 109.6
C46A C47A H47D 109.6
H47C C47A H47D 108.1
C106 C100 C102 119.1(12)
C106 C100 H10A 120.4
C102 C100 H10A 120.4
C103 C102 C100 119.7(13)
C103 C102 H10B 120.2
C100 C102 H10B 120.2
C104 C103 C102 121.3(13)
C104 C103 H10C 119.3
C102 C103 H10C 119.3
C103 C104 C105 119.7(13)
C103 C104 H10D 120.1
C105 C104 H10D 120.2
C106 C105 C104 117.6(13)
C106 C105 H10E 121.2
C104 C105 H10E 121.2
C100 C106 C105 122.5(12)
C100 C106 H10F 118.7
C105 C106 H10F 118.7
C112 C107 C108 122.5(11)
C112 C107 H10G 118.8
C108 C107 H10G 118.8
C107 C108 C109 117.2(10)
C107 C108 H10H 121.4
C109 C108 H10H 121.4
C110 C109 C108 121.1(11)
C110 C109 H10I 119.5
C108 C109 H10I 119.5
C111 C110 C109 120.1(11)
C111 C110 H11A 119.9
C109 C110 H11A 119.9
C110 C111 C112 119.7(10)
C110 C111 H11B 120.2
C112 C111 H11B 120.2
C107 C112 C111 119.5(11)
C107 C112 H11C 120.2
C111 C112 H11C 120.2

loop_
_geom_bond_atom_site_label_1
_geom_bond_atom_site_label_2
_geom_bond_distance
Pd1 C18A 1.996(7)
Pd1 N1A 2.140(6)
Pd1 P1A 2.302(2)
Pd1 Cl2 2.403(2)
Cl1 Pd2 2.4099(19)
N1 C13 1.484(10)
N1 C14 1.493(9)
N1 C15 1.498(10)
N1 Pd2 2.124(6)
N2 C1 1.131(12)
P1 C4 1.856(8)
P1 C28 1.885(8)
P1 C38 1.907(8)
P1 Pd2 2.296(2)
C1 C2 1.490(12)
C2 C4 1.515(11)
C2 C3 1.530(10)
C2 H2A 0.9800
C3 H3A 0.9600
C3 H3B 0.9600
C3 H3C 0.9600
C4 H4A 0.9300
C13 H13A 0.9600
C13 H13B 0.9600
C13 H13C 0.9600
C14 H14A 0.9600
C14 H14B 0.9600
C14 H14C 0.9600
C15 C27 1.510(11)
C15 C16 1.522(11)
C15 H15A 0.9800
C16 H16A 0.9600
C16 H16B 0.9600
C16 H16C 0.9600
C18 C27 1.378(10)
C18 C19 1.454(11)
C18 Pd2 1.984(7)
C19 C20 1.345(10)
C19 H19A 0.9300
C20 C21 1.415(11)
C20 H20A 0.9300
C21 C26 1.422(11)
C21 C22 1.428(10)
C22 C23 1.329(11)
C22 H22A 0.9300
C23 C24 1.380(12)
C23 H23A 0.9300
C24 C25 1.356(11)
C24 H24A 0.9300
C25 C26 1.388(11)
C25 H25A 0.9300
C26 C27 1.429(10)
C28 C29 1.536(11)
C28 C31 1.542(10)
C28 C30 1.552(10)
C29 C37 1.543(12)
C29 H29A 0.9700
C29 H29B 0.9700
C30 C33 1.537(11)
C30 H30A 0.9700
C30 H30B 0.9700
C31 C35 1.514(12)
C31 H31A 0.9700
C31 H31B 0.9700
C32 C33 1.511(10)
C32 C37 1.544(11)
C32 H32A 0.9700
C32 H32B 0.9700
C33 C34 1.526(11)
C33 H33A 0.9800
C34 C35 1.501(11)
C34 H34A 0.9700
C34 H34B 0.9700
C35 C36 1.545(11)
C35 H35A 0.9800
C36 C37 1.511(12)
C36 H36A 0.9700
C36 H36B 0.9700
C37 H37A 0.9800
C38 C40 1.534(10)
C38 C39 1.555(11)
C38 C41 1.559(9)
C39 C42 1.555(11)
C39 H39A 0.9700
C39 H39B 0.9700
C40 C46 1.532(11)
C40 H40A 0.9700
C40 H40B 0.9700
C41 C44 1.524(11)
C41 H41A 0.9700
C41 H41B 0.9700
C42 C43 1.522(12)
C42 C47 1.525(12)
C42 H42A 0.9800
C43 C44 1.537(13)
C43 H43A 0.9700
C43 H43B 0.9700
C44 C45 1.523(11)
C44 H44A 0.9800
C45 C46 1.530(11)
C45 H45A 0.9700
C45 H45B 0.9700
C46 C47 1.524(13)
C46 H46A 0.9800
C47 H47A 0.9700
C47 H47B 0.9700
P1A C4A 1.853(8)
P1A C28A 1.887(8)
P1A C38A 1.901(8)
N1A C14A 1.483(9)
N1A C15A 1.488(10)
N1A C13A 1.513(10)
N2A C1A 1.142(11)
C1A C2A 1.488(12)
C2A C4A 1.512(11)
C2A C3A 1.540(11)
C2A H2AA 0.9800
C3A H3AA 0.9600
C3A H3AB 0.9600
C3A H3AC 0.9600
C4A H4AA 0.9300
C13A H13D 0.9600
C13A H13E 0.9600
C13A H13F 0.9600
C14A H14D 0.9600
C14A H14E 0.9600
C14A H14F 0.9600
C15A C27A 1.498(10)
C15A C16A 1.512(11)
C15A H15B 0.9800
C16A H16D 0.9600
C16A H16E 0.9600
C16A H16F 0.9600
C18A C27A 1.371(11)
C18A C19A 1.450(11)
C19A C20A 1.339(11)
C19A H19B 0.9300
C20A C21A 1.411(11)
C20A H20B 0.9300
C21A C22A 1.386(11)
C21A C26A 1.456(12)
C22A C23A 1.381(12)
C22A H22B 0.9300
C23A C24A 1.384(13)
C23A H23B 0.9300
C24A C25A 1.378(12)
C24A H24B 0.9300
C25A C26A 1.417(10)
C25A H25B 0.9300
C26A C27A 1.400(11)
C28A C29A 1.532(10)
C28A C30A 1.537(10)
C28A C31A 1.560(10)
C29A C34A 1.537(12)
C29A H29C 0.9700
C29A H29D 0.9700
C30A C36A 1.507(11)
C30A H30C 0.9700
C30A H30D 0.9700
C31A C32A 1.516(12)
C31A H31C 0.9700
C31A H31D 0.9700
C32A C37A 1.525(11)
C32A C33A 1.523(11)
C32A H32C 0.9800
C33A C34A 1.513(11)
C33A H33B 0.9700
C33A H33C 0.9700
C34A C35A 1.516(11)
C34A H34C 0.9800
C35A C36A 1.511(10)
C35A H35B 0.9700
C35A H35C 0.9700
C36A C37A 1.520(11)
C36A H36C 0.9800
C37A H37B 0.9700
C37A H37C 0.9700
C38A C40A 1.526(11)
C38A C41A 1.540(11)
C38A C39A 1.549(10)
C39A C46A 1.540(10)
C39A H39C 0.9700
C39A H39D 0.9700
C40A C42A 1.540(10)
C40A H40C 0.9700
C40A H40D 0.9700
C41A C44A 1.514(10)
C41A H41C 0.9700
C41A H41D 0.9700
C42A C47A 1.503(11)
C42A C43A 1.552(12)
C42A H42B 0.9800
C43A C44A 1.529(12)
C43A H43C 0.9700
C43A H43D 0.9700
C44A C45A 1.545(10)
C44A H44B 0.9800
C45A C46A 1.497(12)
C45A H45C 0.9700
C45A H45D 0.9700
C46A C47A 1.536(12)
C46A H46B 0.9800
C47A H47C 0.9700
C47A H47D 0.9700
C100 C106 1.346(16)
C100 C102 1.370(13)
C100 H10A 0.9300
C102 C103 1.357(15)
C102 H10B 0.9300
C103 C104 1.348(18)
C103 H10C 0.9300
C104 C105 1.398(18)
C104 H10D 0.9300
C105 C106 1.364(16)
C105 H10E 0.9300
C106 H10F 0.9300
C107 C112 1.348(13)
C107 C108 1.370(14)
C107 H10G 0.9300
C108 C109 1.370(14)
C108 H10H 0.9300
C109 C110 1.367(13)
C109 H10I 0.9300
C110 C111 1.359(15)
C110 H11A 0.9300
C111 C112 1.363(15)
C111 H11B 0.9300
C112 H11C 0.9300

loop_
_geom_torsion_atom_site_label_1
_geom_torsion_atom_site_label_2
_geom_torsion_atom_site_label_3
_geom_torsion_atom_site_label_4
_geom_torsion
N2 C1 C2 C4 -130(17)
N2 C1 C2 C3 -3(17)
C1 C2 C4 P1 -81.8(9)
C3 C2 C4 P1 153.3(6)
C28 P1 C4 C2 -164.4(6)
C38 P1 C4 C2 79.8(7)
Pd2 P1 C4 C2 -39.5(7)
C13 N1 C15 C27 -170.4(6)
C14 N1 C15 C27 73.4(8)
Pd2 N1 C15 C27 -44.7(7)
C13 N1 C15 C16 -50.4(9)
C14 N1 C15 C16 -166.5(7)
Pd2 N1 C15 C16 75.3(7)
C27 C18 C19 C20 0.7(11)
Pd2 C18 C19 C20 -169.5(6)
C18 C19 C20 C21 -3.0(13)
C19 C20 C21 C26 2.0(12)
C19 C20 C21 C22 -179.3(8)
C20 C21 C22 C23 179.6(8)
C26 C21 C22 C23 -1.7(12)
C21 C22 C23 C24 2.6(13)
C22 C23 C24 C25 -2.5(14)
C23 C24 C25 C26 1.4(13)
C24 C25 C26 C21 -0.6(12)
C24 C25 C26 C27 177.6(8)
C20 C21 C26 C25 179.4(8)
C22 C21 C26 C25 0.7(11)
C20 C21 C26 C27 1.1(11)
C22 C21 C26 C27 -177.7(7)
C19 C18 C27 C26 2.6(11)
Pd2 C18 C27 C26 174.0(6)
C19 C18 C27 C15 -175.6(7)
Pd2 C18 C27 C15 -4.2(9)
C25 C26 C27 C18 178.3(8)
C21 C26 C27 C18 -3.5(12)
C25 C26 C27 C15 -3.5(12)
C21 C26 C27 C15 174.7(7)
N1 C15 C27 C18 33.6(9)
C16 C15 C27 C18 -87.1(9)
N1 C15 C27 C26 -144.8(7)
C16 C15 C27 C26 94.5(9)
C4 P1 C28 C29 175.0(6)
C38 P1 C28 C29 -74.1(6)
Pd2 P1 C28 C29 50.4(6)
C4 P1 C28 C31 -58.9(6)
C38 P1 C28 C31 52.0(7)
Pd2 P1 C28 C31 176.4(5)
C4 P1 C28 C30 61.0(6)
C38 P1 C28 C30 171.9(5)
Pd2 P1 C28 C30 -63.6(6)
C31 C28 C29 C37 53.8(9)
C30 C28 C29 C37 -62.1(8)
P1 C28 C29 C37 -178.4(6)
C29 C28 C30 C33 61.3(8)
C31 C28 C30 C33 -56.9(9)
P1 C28 C30 C33 179.3(6)
C29 C28 C31 C35 -56.8(9)
C30 C28 C31 C35 57.1(9)
P1 C28 C31 C35 177.3(6)
C37 C32 C33 C34 -61.4(9)
C37 C32 C33 C30 60.7(9)
C28 C30 C33 C32 -63.0(9)
C28 C30 C33 C34 58.9(9)
C32 C33 C34 C35 63.0(9)
C30 C33 C34 C35 -58.2(9)
C33 C34 C35 C31 60.1(9)
C33 C34 C35 C36 -61.3(9)
C28 C31 C35 C34 -61.2(9)
C28 C31 C35 C36 60.3(9)
C34 C35 C36 C37 61.2(10)
C31 C35 C36 C37 -62.2(9)
C35 C36 C37 C32 -59.5(9)
C35 C36 C37 C29 59.7(9)
C33 C32 C37 C36 59.6(9)
C33 C32 C37 C29 -61.0(9)
C28 C29 C37 C36 -55.9(9)
C28 C29 C37 C32 63.9(9)
C4 P1 C38 C40 152.4(6)
C28 P1 C38 C40 42.6(7)
Pd2 P1 C38 C40 -84.8(6)
C4 P1 C38 C39 -89.5(6)
C28 P1 C38 C39 160.7(5)
Pd2 P1 C38 C39 33.2(5)
C4 P1 C38 C41 28.9(7)
C28 P1 C38 C41 -80.8(7)
Pd2 P1 C38 C41 151.7(5)
C40 C38 C39 C42 -59.7(8)
C41 C38 C39 C42 57.3(8)
P1 C38 C39 C42 178.7(5)
C39 C38 C40 C46 58.4(8)
C41 C38 C40 C46 -58.8(9)
P1 C38 C40 C46 175.2(6)
C40 C38 C41 C44 58.0(10)
C39 C38 C41 C44 -58.9(9)
P1 C38 C41 C44 -175.8(6)
C38 C39 C42 C43 -59.8(10)
C38 C39 C42 C47 61.4(9)
C47 C42 C43 C44 -59.6(9)
C39 C42 C43 C44 60.6(10)
C38 C41 C44 C45 -60.1(10)
C38 C41 C44 C43 62.1(9)
C42 C43 C44 C45 60.2(9)
C42 C43 C44 C41 -62.2(9)
C41 C44 C45 C46 60.9(10)
C43 C44 C45 C46 -61.2(9)
C44 C45 C46 C47 60.3(10)
C44 C45 C46 C40 -60.0(10)
C38 C40 C46 C47 -58.7(9)
C38 C40 C46 C45 60.4(9)
C43 C42 C47 C46 61.0(10)
C39 C42 C47 C46 -60.3(10)
C45 C46 C47 C42 -60.2(9)
C40 C46 C47 C42 59.1(9)
C27 C18 Pd2 N1 -17.7(6)
C19 C18 Pd2 N1 152.4(7)
C27 C18 Pd2 P1 146.2(5)
C19 C18 Pd2 P1 -43.7(7)
C27 C18 Pd2 Cl1 -70.6(11)
C19 C18 Pd2 Cl1 99.5(9)
C13 N1 Pd2 C18 157.7(6)
C14 N1 Pd2 C18 -82.9(6)
C15 N1 Pd2 C18 35.1(5)
C13 N1 Pd2 P1 73.6(9)
C14 N1 Pd2 P1 -167.0(5)
C15 N1 Pd2 P1 -48.9(10)
C13 N1 Pd2 Cl1 -37.3(5)
C14 N1 Pd2 Cl1 82.1(5)
C15 N1 Pd2 Cl1 -159.8(5)
C4 P1 Pd2 C18 -18.1(4)
C28 P1 Pd2 C18 100.1(4)
C38 P1 Pd2 C18 -134.6(4)
C4 P1 Pd2 N1 63.1(8)
C28 P1 Pd2 N1 -178.9(7)
C38 P1 Pd2 N1 -53.4(8)
C4 P1 Pd2 Cl1 173.1(3)
C28 P1 Pd2 Cl1 -68.7(3)
C38 P1 Pd2 Cl1 56.7(3)
C18A Pd1 P1A C4A -20.6(4)
N1A Pd1 P1A C4A 56.1(11)
Cl2 Pd1 P1A C4A 165.8(3)
C18A Pd1 P1A C28A 98.0(4)
N1A Pd1 P1A C28A 174.7(10)
Cl2 Pd1 P1A C28A -75.5(3)
C18A Pd1 P1A C38A -137.3(4)
N1A Pd1 P1A C38A -60.6(11)
Cl2 Pd1 P1A C38A 49.1(3)
C18A Pd1 N1A C14A 158.2(6)
P1A Pd1 N1A C14A 79.9(12)
Cl2 Pd1 N1A C14A -30.4(5)
C18A Pd1 N1A C15A 36.7(5)
P1A Pd1 N1A C15A -41.6(13)
Cl2 Pd1 N1A C15A -151.9(4)
C18A Pd1 N1A C13A -79.7(5)
P1A Pd1 N1A C13A -158.1(8)
Cl2 Pd1 N1A C13A 91.6(5)
N2A C1A C2A C4A -125(26)
N2A C1A C2A C3A -1(27)
C1A C2A C4A P1A -85.8(8)
C3A C2A C4A P1A 154.6(5)
C28A P1A C4A C2A -162.6(6)
C38A P1A C4A C2A 82.2(7)
Pd1 P1A C4A C2A -39.0(7)
C14A N1A C15A C27A -175.8(6)
C13A N1A C15A C27A 68.8(8)
Pd1 N1A C15A C27A -48.7(6)
C14A N1A C15A C16A -53.9(8)
C13A N1A C15A C16A -169.2(6)
Pd1 N1A C15A C16A 73.2(6)
N1A Pd1 C18A C27A -17.4(6)
P1A Pd1 C18A C27A 152.6(6)
Cl2 Pd1 C18A C27A -53.2(13)
N1A Pd1 C18A C19A 152.3(7)
P1A Pd1 C18A C19A -37.6(7)
Cl2 Pd1 C18A C19A 116.5(10)
C27A C18A C19A C20A -3.3(11)
Pd1 C18A C19A C20A -173.0(6)
C18A C19A C20A C21A 1.5(12)
C19A C20A C21A C22A 176.9(8)
C19A C20A C21A C26A 0.7(12)
C20A C21A C22A C23A -176.1(8)
C26A C21A C22A C23A -0.2(14)
C21A C22A C23A C24A 0.4(15)
C22A C23A C24A C25A -0.4(15)
C23A C24A C25A C26A 0.1(14)
C24A C25A C26A C27A 177.2(8)
C24A C25A C26A C21A 0.1(12)
C22A C21A C26A C27A -177.4(8)
C20A C21A C26A C27A -1.1(12)
C22A C21A C26A C25A -0.1(12)
C20A C21A C26A C25A 176.2(7)
C19A C18A C27A C26A 2.9(12)
Pd1 C18A C27A C26A 174.2(7)
C19A C18A C27A C15A -178.2(7)
Pd1 C18A C27A C15A -6.9(9)
C25A C26A C27A C18A -177.8(8)
C21A C26A C27A C18A -0.8(13)
C25A C26A C27A C15A 3.3(13)
C21A C26A C27A C15A -179.6(7)
N1A C15A C27A C18A 39.2(9)
C16A C15A C27A C18A -83.0(9)
N1A C15A C27A C26A -141.9(8)
C16A C15A C27A C26A 95.9(9)
C4A P1A C28A C29A -60.0(6)
C38A P1A C28A C29A 49.7(7)
Pd1 P1A C28A C29A 174.7(5)
C4A P1A C28A C30A 175.2(5)
C38A P1A C28A C30A -75.0(6)
Pd1 P1A C28A C30A 50.0(6)
C4A P1A C28A C31A 60.5(6)
C38A P1A C28A C31A 170.3(5)
Pd1 P1A C28A C31A -64.7(5)
C30A C28A C29A C34A -56.2(8)
C31A C28A C29A C34A 58.7(9)
P1A C28A C29A C34A 179.4(5)
C29A C28A C30A C36A 56.8(8)
C31A C28A C30A C36A -59.7(8)
P1A C28A C30A C36A -176.1(5)
C29A C28A C31A C32A -59.5(9)
C30A C28A C31A C32A 58.7(8)
P1A C28A C31A C32A 176.1(6)
C28A C31A C32A C37A -60.8(9)
C28A C31A C32A C33A 59.6(9)
C31A C32A C33A C34A -59.9(9)
C37A C32A C33A C34A 60.6(9)
C32A C33A C34A C35A -59.3(9)
C32A C33A C34A C29A 61.6(9)
C28A C29A C34A C33A -61.4(9)
C28A C29A C34A C35A 59.2(9)
C33A C34A C35A C36A 59.2(9)
C29A C34A C35A C36A -62.0(9)
C28A C30A C36A C35A -57.8(9)
C28A C30A C36A C37A 62.6(8)
C34A C35A C36A C30A 60.4(9)
C34A C35A C36A C37A -59.9(9)
C30A C36A C37A C32A -60.0(9)
C35A C36A C37A C32A 59.9(9)
C31A C32A C37A C36A 59.5(9)
C33A C32A C37A C36A -60.3(9)
C4A P1A C38A C40A -90.9(6)
C28A P1A C38A C40A 159.0(5)
Pd1 P1A C38A C40A 33.0(6)
C4A P1A C38A C41A 149.7(6)
C28A P1A C38A C41A 39.6(6)
Pd1 P1A C38A C41A -86.4(6)
C4A P1A C38A C39A 27.2(7)
C28A P1A C38A C39A -82.8(6)
Pd1 P1A C38A C39A 151.2(5)
C40A C38A C39A C46A -58.4(9)
C41A C38A C39A C46A 58.0(9)
P1A C38A C39A C46A -176.2(6)
C41A C38A C40A C42A -59.0(8)
C39A C38A C40A C42A 56.8(8)
P1A C38A C40A C42A 178.3(5)
C40A C38A C41A C44A 57.0(8)
C39A C38A C41A C44A -59.0(8)
P1A C38A C41A C44A 175.7(5)
C38A C40A C42A C47A -58.3(9)
C38A C40A C42A C43A 61.2(8)
C47A C42A C43A C44A 59.2(9)
C40A C42A C43A C44A -60.4(8)
C38A C41A C44A C43A -60.1(9)
C38A C41A C44A C45A 61.1(9)
C42A C43A C44A C41A 61.8(9)
C42A C43A C44A C45A -59.8(9)
C41A C44A C45A C46A -60.4(9)
C43A C44A C45A C46A 61.5(9)
C44A C45A C46A C47A -60.3(9)
C44A C45A C46A C39A 58.8(9)
C38A C39A C46A C45A -59.5(9)
C38A C39A C46A C47A 60.3(9)
C40A C42A C47A C46A 58.7(9)
C43A C42A C47A C46A -59.1(9)
C45A C46A C47A C42A 60.1(9)
C39A C46A C47A C42A -59.9(9)
C106 C100 C102 C103 2.9(15)
C100 C102 C103 C104 -3.3(17)
C102 C103 C104 C105 2.2(19)
C103 C104 C105 C106 -0.6(19)
C102 C100 C106 C105 -1.4(17)
C104 C105 C106 C100 0.2(18)
C112 C107 C108 C109 0.7(16)
C107 C108 C109 C110 -0.2(15)
C108 C109 C110 C111 -0.4(15)
C109 C110 C111 C112 0.5(16)
C108 C107 C112 C111 -0.7(16)
C110 C111 C112 C107 0.0(16)
